data_7229258
loop_
_publ_author_name
'Wang, Lu'
'Yang, Guo-Ping'
'Yan, Yang-Tian'
'Jin, Jing'
'Ning, Yan'
'Wang, Yao-Yu'

_publ_section_title
;
 Solvent-induced diversity of luminescent metal--organic frameworks based
 on different secondary building units
;
_journal_issue 73
_journal_name_full 'RSC Adv.'
_journal_page_first 46125
_journal_paper_doi 10.1039/C7RA08188J
_journal_volume 7
_journal_year 2017
_chemical_formula_moiety 'C21 H14 Cd O7'
_chemical_formula_sum 'C21 H14 Cd O7'
_chemical_formula_weight 490.73
_space_group_crystal_system triclinic
_space_group_IT_number 2
_space_group_name_Hall '-P 1'
_space_group_name_H-M_alt 'P -1'
_symmetry_space_group_name_Hall '-P 1'
_symmetry_space_group_name_H-M 'P -1'
_atom_sites_solution_hydrogens mixed
_audit_creation_date 2017-02-27
_audit_creation_method
;
Olex2 1.2-beta
(compiled 2016.09.09 svn.r3337 for OlexSys, GUI svn.r5227)
;
_audit_update_record
;
2017-07-13 deposited with the CCDC.
2017-09-06 downloaded from the CCDC.
;
_cell_angle_alpha 65.420(8)
_cell_angle_beta 83.016(8)
_cell_angle_gamma 85.505(9)
_cell_formula_units_Z 2
_cell_length_a 7.079(4)
_cell_length_b 11.288(6)
_cell_length_c 13.130(7)
_cell_measurement_reflns_used 2232
_cell_measurement_temperature 296.15
_cell_measurement_theta_max 28.102
_cell_measurement_theta_min 3.179
_cell_volume 946.6(9)
_computing_cell_refinement 'SAINT V8.18C (?, 2016)'
_computing_data_reduction 'SAINT V8.18C (?, 2016)'
_computing_molecular_graphics 'Olex2 (Dolomanov et al., 2009)'
_computing_publication_material 'Olex2 (Dolomanov et al., 2009)'
_computing_structure_refinement 'ShelXL (Sheldrick, 2015)'
_diffrn_ambient_temperature 296.15
_diffrn_measured_fraction_theta_full 0.974
_diffrn_measured_fraction_theta_max 0.973
_diffrn_measurement_device_type 'Bruker APEX-II CCD'
_diffrn_measurement_method '\f and \w scans'
_diffrn_radiation_monochromator graphite
_diffrn_radiation_type MoK\a
_diffrn_radiation_wavelength 0.71073
_diffrn_reflns_av_R_equivalents 0.0243
_diffrn_reflns_av_unetI/netI 0.0504
_diffrn_reflns_Laue_measured_fraction_full 0.974
_diffrn_reflns_Laue_measured_fraction_max 0.973
_diffrn_reflns_limit_h_max 8
_diffrn_reflns_limit_h_min -6
_diffrn_reflns_limit_k_max 13
_diffrn_reflns_limit_k_min -8
_diffrn_reflns_limit_l_max 16
_diffrn_reflns_limit_l_min -14
_diffrn_reflns_number 4962
_diffrn_reflns_point_group_measured_fraction_full 0.974
_diffrn_reflns_point_group_measured_fraction_max 0.973
_diffrn_reflns_theta_full 25.242
_diffrn_reflns_theta_max 25.682
_diffrn_reflns_theta_min 1.714
_diffrn_standards_number 0
_exptl_absorpt_coefficient_mu 1.195
_exptl_absorpt_correction_T_max 0.7457
_exptl_absorpt_correction_T_min 0.6349
_exptl_absorpt_correction_type multi-scan
_exptl_absorpt_process_details
;
SADABS-2008/1 (Bruker,2008) was used for absorption correction.
wR2(int) was 0.0467 before and 0.0357 after correction.
The Ratio of minimum to maximum transmission is 0.8514.
The \l/2 correction factor is 0.0015.
;
_exptl_crystal_colour colourless
_exptl_crystal_colour_primary colourless
_exptl_crystal_density_diffrn 1.722
_exptl_crystal_description block
_exptl_crystal_F_000 488
_refine_diff_density_max 2.341
_refine_diff_density_min -2.805
_refine_diff_density_rms 0.462
_refine_ls_extinction_method none
_refine_ls_goodness_of_fit_ref 1.339
_refine_ls_hydrogen_treatment constr
_refine_ls_matrix_type full
_refine_ls_number_parameters 262
_refine_ls_number_reflns 3492
_refine_ls_number_restraints 30
_refine_ls_restrained_S_all 1.340
_refine_ls_R_factor_all 0.0993
_refine_ls_R_factor_gt 0.0744
_refine_ls_shift/su_max 0.000
_refine_ls_shift/su_mean 0.000
_refine_ls_structure_factor_coef Fsqd
_refine_ls_weighting_details 'w=1/[\s^2^(Fo^2^)+(0.2000P)^2^] where P=(Fo^2^+2Fc^2^)/3'
_refine_ls_weighting_scheme calc
_refine_ls_wR_factor_gt 0.2107
_refine_ls_wR_factor_ref 0.2995
_reflns_Friedel_coverage 0.000
_reflns_number_gt 2995
_reflns_number_total 3492
_reflns_threshold_expression 'I > 2\s(I)'
_cod_data_source_file c7ra08188j2.cif
_cod_data_source_block 3
_cod_database_code 7229258
_shelx_space_group_comment
;
The symmetry employed for this shelxl refinement is uniquely defined
by the following loop, which should always be used as a source of
symmetry information in preference to the above space-group names.
They are only intended as comments.
;
_olex2_refinement_description
;
1. Fixed Uiso
 At 1.2 times of:
  All C(H) groups
 At 1.5 times of:
  All O(H) groups, All O(H,H) groups
2. Uiso/Uaniso restraints and constraints
Uanis(C11) \\sim Ueq, Uanis(C9) \\sim Ueq: with sigma of 0.001 and sigma for
terminal atoms of 0.002
Uanis(O1) \\sim Ueq, Uanis(C5) \\sim Ueq: with sigma of 0.001 and sigma for
terminal atoms of 0.002
Uanis(C20) \\sim Ueq: with sigma of 0.01 and sigma for terminal atoms of 0.02
3.a Riding coordinates:
 O6(H6), O7(H7A,H7B)
3.b Aromatic/amide H refined with riding coordinates:
 C9(H9), C3(H3), C16(H16), C21(H21), C20(H20), C17(H17), C10(H10), C13(H13),
 C14(H14), C7(H7), C5(H5)
;
_shelx_shelxl_version_number 2014/7
_olex2_submission_special_instructions 'No special instructions were received'

loop_
_space_group_symop_operation_xyz
'x, y, z'
'-x, -y, -z'

loop_
_atom_site_label
_atom_site_type_symbol
_atom_site_fract_x
_atom_site_fract_y
_atom_site_fract_z
_atom_site_U_iso_or_equiv
_atom_site_adp_type
_atom_site_occupancy
_atom_site_site_symmetry_order
_atom_site_calc_flag
_atom_site_refinement_flags_posn
_atom_site_refinement_flags_adp
Cd1 Cd -0.22680(8) -0.05393(6) 0.10999(5) 0.0219(4) Uani 1 1 d . .
O1 O 0.0335(11) 0.0460(7) 0.0989(7) 0.0331(17) Uani 1 1 d . U
O2 O 0.2943(9) 0.1450(7) 0.0052(6) 0.0244(15) Uani 1 1 d . .
O3 O -0.4562(10) 0.1057(8) 0.8074(6) 0.0322(17) Uani 1 1 d . .
O4 O -0.6665(11) 0.0655(9) 0.7158(6) 0.039(2) Uani 1 1 d . .
O5 O 0.9394(12) 0.7429(7) 0.1858(7) 0.0363(18) Uani 1 1 d . .
O6 O 1.0965(11) 0.6472(8) 0.0858(8) 0.043(2) Uani 1 1 d . .
H6 H 1.1764 0.6934 0.0785 0.065 Uiso 1 1 d R .
O7 O -0.3311(10) 0.1488(7) -0.0278(6) 0.0292(16) Uani 1 1 d . .
H7A H -0.3101 0.1513 -0.0969 0.044 Uiso 1 1 d R .
H7B H -0.4486 0.1498 -0.0205 0.044 Uiso 1 1 d R .
C9 C -0.2751(14) 0.1468(9) 0.4323(8) 0.025(2) Uani 1 1 d . U
H9 H -0.3095 0.1445 0.3670 0.030 Uiso 1 1 calc R .
C19 C 0.9476(17) 0.6587(10) 0.1536(9) 0.033(2) Uani 1 1 d . .
C1 C 0.1660(14) 0.1200(8) 0.0837(7) 0.0209(19) Uani 1 1 d . .
C2 C 0.1817(13) 0.1798(8) 0.1669(7) 0.0181(17) Uani 1 1 d . .
C3 C 0.3213(14) 0.2636(9) 0.1487(8) 0.024(2) Uani 1 1 d . .
H3 H 0.4062 0.2862 0.0842 0.028 Uiso 1 1 calc R .
C4 C 0.3383(12) 0.3152(9) 0.2247(8) 0.0200(19) Uani 1 1 d . .
C15 C 0.4957(14) 0.4042(9) 0.2076(8) 0.024(2) Uani 1 1 d . .
C16 C 0.6715(14) 0.3865(10) 0.1528(9) 0.029(2) Uani 1 1 d . .
H16 H 0.6872 0.3207 0.1270 0.035 Uiso 1 1 calc R .
C21 C 0.4726(16) 0.5040(10) 0.2435(10) 0.031(2) Uani 1 1 d . .
H21 H 0.3548 0.5212 0.2753 0.038 Uiso 1 1 calc R .
C20 C 0.6346(14) 0.5813(11) 0.2309(11) 0.033(2) Uani 1 1 d . U
H20 H 0.6234 0.6418 0.2625 0.039 Uiso 1 1 calc R .
C17 C 0.8269(14) 0.4683(9) 0.1362(9) 0.026(2) Uani 1 1 d . .
H17 H 0.9429 0.4548 0.1005 0.031 Uiso 1 1 calc R .
C12 C -0.5067(15) 0.0975(9) 0.7211(8) 0.024(2) Uani 1 1 d . .
C10 C -0.4102(14) 0.1238(10) 0.5220(8) 0.024(2) Uani 1 1 d . .
H10 H -0.5349 0.1071 0.5178 0.029 Uiso 1 1 calc R .
C11 C -0.3546(13) 0.1263(9) 0.6212(8) 0.0215(19) Uani 1 1 d . U
C13 C -0.1682(15) 0.1560(10) 0.6244(8) 0.026(2) Uani 1 1 d . .
H13 H -0.1342 0.1597 0.6892 0.032 Uiso 1 1 calc R .
C14 C -0.0346(14) 0.1798(11) 0.5343(8) 0.026(2) Uani 1 1 d . .
H14 H 0.0885 0.1998 0.5382 0.031 Uiso 1 1 calc R .
C8 C -0.0826(14) 0.1742(9) 0.4360(8) 0.0206(19) Uani 1 1 d . .
C6 C 0.0591(13) 0.2033(9) 0.3372(8) 0.0196(19) Uani 1 1 d . .
C7 C 0.0456(13) 0.1482(9) 0.2606(7) 0.0207(19) Uani 1 1 d . .
H7 H -0.0513 0.0918 0.2716 0.025 Uiso 1 1 calc R .
C5 C 0.2105(13) 0.2852(9) 0.3194(8) 0.0200(18) Uani 1 1 d . U
H5 H 0.2246 0.3192 0.3714 0.024 Uiso 1 1 calc R .
C18 C 0.8060(15) 0.5674(10) 0.1729(9) 0.028(2) Uani 1 1 d . .

loop_
_atom_site_aniso_label
_atom_site_aniso_U_11
_atom_site_aniso_U_22
_atom_site_aniso_U_33
_atom_site_aniso_U_23
_atom_site_aniso_U_13
_atom_site_aniso_U_12
Cd1 0.0186(5) 0.0362(5) 0.0186(5) -0.0193(4) 0.0098(3) -0.0157(3)
O1 0.0326(19) 0.0342(19) 0.0336(19) -0.0147(11) -0.0029(10) -0.0032(10)
O2 0.020(3) 0.044(4) 0.023(3) -0.028(3) 0.006(3) -0.010(3)
O3 0.018(3) 0.062(5) 0.024(4) -0.027(3) 0.014(3) -0.016(3)
O4 0.028(4) 0.076(6) 0.026(4) -0.035(4) 0.019(3) -0.030(4)
O5 0.047(5) 0.036(4) 0.031(4) -0.019(3) 0.003(3) -0.009(3)
O6 0.026(4) 0.056(5) 0.063(6) -0.041(5) 0.014(4) -0.021(4)
O7 0.019(3) 0.043(4) 0.030(4) -0.020(3) 0.008(3) -0.016(3)
C9 0.025(2) 0.026(2) 0.024(2) -0.0108(12) -0.0014(10) -0.0011(10)
C19 0.045(7) 0.028(5) 0.032(6) -0.013(4) -0.016(5) -0.008(5)
C1 0.036(5) 0.020(4) 0.010(4) -0.008(3) 0.003(4) -0.018(4)
C2 0.024(5) 0.021(4) 0.014(4) -0.011(3) 0.001(3) -0.008(3)
C3 0.017(4) 0.032(5) 0.023(5) -0.015(4) 0.012(4) -0.007(4)
C4 0.010(4) 0.033(5) 0.024(5) -0.018(4) -0.001(3) -0.006(4)
C15 0.031(5) 0.026(5) 0.024(5) -0.019(4) 0.010(4) -0.017(4)
C16 0.029(5) 0.030(5) 0.037(6) -0.025(4) 0.018(4) -0.020(4)
C21 0.033(6) 0.027(5) 0.042(6) -0.024(5) 0.012(5) -0.015(4)
C20 0.019(4) 0.038(5) 0.056(6) -0.036(5) 0.016(4) -0.013(4)
C17 0.015(4) 0.034(5) 0.032(5) -0.018(4) 0.006(4) -0.009(4)
C12 0.030(5) 0.026(5) 0.021(5) -0.016(4) 0.012(4) -0.009(4)
C10 0.017(5) 0.040(5) 0.022(5) -0.019(4) 0.009(4) -0.014(4)
C11 0.021(2) 0.022(2) 0.021(2) -0.0089(12) -0.0010(10) -0.0015(10)
C13 0.029(5) 0.042(6) 0.014(4) -0.018(4) 0.003(4) -0.009(4)
C14 0.014(4) 0.047(6) 0.014(4) -0.011(4) 0.005(4) -0.011(4)
C8 0.031(5) 0.018(4) 0.020(5) -0.014(4) 0.003(4) -0.012(4)
C6 0.016(4) 0.027(4) 0.021(5) -0.014(4) -0.003(4) -0.003(4)
C7 0.025(5) 0.024(4) 0.016(4) -0.011(4) 0.008(4) -0.012(4)
C5 0.020(2) 0.020(2) 0.020(2) -0.0090(12) -0.0011(10) -0.0013(10)
C18 0.025(5) 0.031(5) 0.028(5) -0.015(4) 0.015(4) -0.013(4)

loop_
_atom_type_symbol
_atom_type_description
_atom_type_scat_dispersion_real
_atom_type_scat_dispersion_imag
_atom_type_scat_source
C C 0.0030 0.0020 'International Tables Vol C Tables 4.2.6.8 and 6.1.1.4'
H H 0.0000 0.0000 'International Tables Vol C Tables 4.2.6.8 and 6.1.1.4'
Cd Cd -0.8080 1.2020 'International Tables Vol C Tables 4.2.6.8 and 6.1.1.4'
O O 0.0110 0.0060 'International Tables Vol C Tables 4.2.6.8 and 6.1.1.4'

loop_
_geom_angle_atom_site_label_1
_geom_angle_atom_site_label_2
_geom_angle_atom_site_label_3
_geom_angle
_geom_angle_site_symmetry_1
_geom_angle_site_symmetry_3
O1 Cd1 O2 127.0(3) . 2
O1 Cd1 O3 147.8(3) . 2_456
O1 Cd1 O4 94.0(3) . 2_456
O1 Cd1 O5 89.8(3) . 1_445
O1 Cd1 O7 85.9(3) . .
O1 Cd1 C12 121.2(3) . 2_456
O2 Cd1 O3 84.8(2) 2 2_456
O2 Cd1 O4 137.4(3) 2 2_456
O2 Cd1 O5 79.0(3) 2 1_445
O2 Cd1 O7 87.0(3) 2 .
O2 Cd1 C12 111.6(3) 2 2_456
O3 Cd1 O7 91.4(3) 2_456 .
O3 Cd1 C12 28.8(3) 2_456 2_456
O4 Cd1 O3 56.6(3) 2_456 2_456
O4 Cd1 O5 92.0(3) 2_456 1_445
O4 Cd1 O7 109.1(3) 2_456 .
O4 Cd1 C12 27.9(3) 2_456 2_456
O5 Cd1 O3 103.0(3) 1_445 2_456
O5 Cd1 O7 158.7(3) 1_445 .
O5 Cd1 C12 97.6(3) 1_445 2_456
O7 Cd1 C12 102.5(3) . 2_456
C1 O1 Cd1 170.3(7) . .
C1 O2 Cd1 108.9(6) . 2
C12 O3 Cd1 87.0(6) . 2_456
C12 O4 Cd1 92.6(6) . 2_456
C19 O5 Cd1 126.9(7) . 1_665
C19 O6 H6 112.4 . .
Cd1 O7 H7A 111.7 . .
Cd1 O7 H7B 107.0 . .
H7A O7 H7B 99.5 . .
C10 C9 H9 119.0 . .
C10 C9 C8 122.0(10) . .
C8 C9 H9 119.0 . .
O5 C19 O6 120.3(10) . .
O5 C19 C18 127.3(12) . .
O6 C19 C18 112.3(9) . .
O1 C1 C2 120.1(8) . .
O2 C1 O1 123.4(9) . .
O2 C1 C2 116.4(8) . .
C3 C2 C1 120.3(8) . .
C3 C2 C7 121.4(8) . .
C7 C2 C1 118.3(8) . .
C2 C3 H3 119.8 . .
C2 C3 C4 120.4(9) . .
C4 C3 H3 119.8 . .
C3 C4 C15 120.9(8) . .
C3 C4 C5 120.5(9) . .
C5 C4 C15 118.6(9) . .
C16 C15 C4 119.0(8) . .
C21 C15 C4 121.8(9) . .
C21 C15 C16 119.2(9) . .
C15 C16 H16 119.6 . .
C15 C16 C17 120.8(9) . .
C17 C16 H16 119.6 . .
C15 C21 H21 120.5 . .
C15 C21 C20 119.0(9) . .
C20 C21 H21 120.5 . .
C21 C20 H20 119.1 . .
C18 C20 C21 121.7(10) . .
C18 C20 H20 119.1 . .
C16 C17 H17 119.7 . .
C18 C17 C16 120.5(9) . .
C18 C17 H17 119.7 . .
O3 C12 Cd1 64.2(5) . 2_456
O3 C12 C11 116.3(9) . .
O4 C12 Cd1 59.6(5) . 2_456
O4 C12 O3 123.7(9) . .
O4 C12 C11 120.0(9) . .
C11 C12 Cd1 178.4(7) . 2_456
C9 C10 H10 120.9 . .
C9 C10 C11 118.2(9) . .
C11 C10 H10 120.9 . .
C10 C11 C12 117.3(9) . .
C13 C11 C12 122.7(9) . .
C13 C11 C10 120.0(9) . .
C11 C13 H13 119.3 . .
C14 C13 C11 121.5(9) . .
C14 C13 H13 119.3 . .
C13 C14 H14 119.9 . .
C13 C14 C8 120.2(9) . .
C8 C14 H14 119.9 . .
C9 C8 C6 121.2(9) . .
C14 C8 C9 118.1(9) . .
C14 C8 C6 120.6(9) . .
C7 C6 C8 120.3(8) . .
C7 C6 C5 119.0(9) . .
C5 C6 C8 120.6(9) . .
C2 C7 H7 120.7 . .
C6 C7 C2 118.5(9) . .
C6 C7 H7 120.7 . .
C4 C5 C6 120.1(9) . .
C4 C5 H5 120.0 . .
C6 C5 H5 120.0 . .
C20 C18 C19 117.0(10) . .
C17 C18 C19 124.5(9) . .
C17 C18 C20 118.5(9) . .

loop_
_geom_bond_atom_site_label_1
_geom_bond_atom_site_label_2
_geom_bond_distance
_geom_bond_site_symmetry_2
Cd1 O1 2.194(8) .
Cd1 O2 2.262(6) 2
Cd1 O3 2.375(7) 2_456
Cd1 O4 2.273(7) 2_456
Cd1 O5 2.366(8) 1_445
Cd1 O7 2.381(7) .
Cd1 C12 2.634(9) 2_456
O1 C1 1.248(12) .
O2 Cd1 2.262(6) 2
O2 C1 1.240(12) .
O3 Cd1 2.375(7) 2_456
O3 C12 1.269(13) .
O4 Cd1 2.273(7) 2_456
O4 C12 1.233(14) .
O5 Cd1 2.366(8) 1_665
O5 C19 1.186(13) .
O6 H6 0.7695 .
O6 C19 1.329(15) .
O7 H7A 0.8902 .
O7 H7B 0.8253 .
C9 H9 0.9300 .
C9 C10 1.371(14) .
C9 C8 1.432(14) .
C19 C18 1.419(15) .
C1 C2 1.521(12) .
C2 C3 1.352(13) .
C2 C7 1.403(13) .
C3 H3 0.9300 .
C3 C4 1.370(14) .
C4 C15 1.492(13) .
C4 C5 1.379(13) .
C15 C16 1.403(14) .
C15 C21 1.383(13) .
C16 H16 0.9300 .
C16 C17 1.430(14) .
C21 H21 0.9300 .
C21 C20 1.446(14) .
C20 H20 0.9300 .
C20 C18 1.386(14) .
C17 H17 0.9300 .
C17 C18 1.381(14) .
C12 Cd1 2.634(9) 2_456
C12 C11 1.530(13) .
C10 H10 0.9300 .
C10 C11 1.418(14) .
C11 C13 1.396(14) .
C13 H13 0.9300 .
C13 C14 1.368(14) .
C14 H14 0.9300 .
C14 C8 1.400(14) .
C8 C6 1.476(14) .
C6 C7 1.401(13) .
C6 C5 1.404(13) .
C7 H7 0.9300 .
C5 H5 0.9300 .

loop_
_geom_torsion_atom_site_label_1
_geom_torsion_atom_site_label_2
_geom_torsion_atom_site_label_3
_geom_torsion_atom_site_label_4
_geom_torsion
_geom_torsion_site_symmetry_1
Cd1 O2 C1 O1 6.1(12) 2
Cd1 O2 C1 C2 -176.8(6) 2
Cd1 O3 C12 O4 -3.3(11) 2_456
Cd1 O3 C12 C11 178.4(8) 2_456
Cd1 O4 C12 O3 3.4(12) 2_456
Cd1 O4 C12 C11 -178.3(8) 2_456
Cd1 O5 C19 O6 97.7(12) 1_665
Cd1 O5 C19 C18 -77.7(14) 1_665
O1 C1 C2 C3 -177.8(9) .
O1 C1 C2 C7 0.8(14) .
O2 C1 C2 C3 5.0(14) .
O2 C1 C2 C7 -176.4(9) .
O3 C12 C11 C10 -177.1(9) .
O3 C12 C11 C13 2.0(15) .
O4 C12 C11 C10 4.5(14) .
O4 C12 C11 C13 -176.4(10) .
O5 C19 C18 C20 3.5(18) .
O5 C19 C18 C17 -177.6(11) .
O6 C19 C18 C20 -172.2(10) .
O6 C19 C18 C17 6.7(16) .
C9 C10 C11 C12 -178.7(9) .
C9 C10 C11 C13 2.2(15) .
C9 C8 C6 C7 -30.5(14) .
C9 C8 C6 C5 150.3(9) .
C1 C2 C3 C4 -178.5(9) .
C1 C2 C7 C6 -179.8(8) .
C2 C3 C4 C15 177.9(9) .
C2 C3 C4 C5 -1.7(15) .
C3 C2 C7 C6 -1.3(14) .
C3 C4 C15 C16 -31.9(14) .
C3 C4 C15 C21 147.7(10) .
C3 C4 C5 C6 -1.3(14) .
C4 C15 C16 C17 -179.0(9) .
C4 C15 C21 C20 176.0(10) .
C15 C4 C5 C6 179.1(8) .
C15 C16 C17 C18 -0.7(16) .
C15 C21 C20 C18 7.2(18) .
C16 C15 C21 C20 -4.4(16) .
C16 C17 C18 C19 -175.7(10) .
C16 C17 C18 C20 3.2(16) .
C21 C15 C16 C17 1.4(16) .
C21 C20 C18 C19 172.5(11) .
C21 C20 C18 C17 -6.5(17) .
C12 C11 C13 C14 179.2(10) .
C10 C9 C8 C14 -1.3(15) .
C10 C9 C8 C6 -177.8(9) .
C10 C11 C13 C14 -1.7(16) .
C11 C13 C14 C8 -0.3(17) .
C13 C14 C8 C9 1.8(15) .
C13 C14 C8 C6 178.3(9) .
C14 C8 C6 C7 153.1(9) .
C14 C8 C6 C5 -26.1(14) .
C8 C9 C10 C11 -0.7(15) .
C8 C6 C7 C2 179.1(8) .
C8 C6 C5 C4 -177.8(9) .
C7 C2 C3 C4 3.0(15) .
C7 C6 C5 C4 3.0(13) .
C5 C4 C15 C16 147.7(10) .
C5 C4 C15 C21 -32.7(14) .
C5 C6 C7 C2 -1.7(14) .
